data_2016202
loop_
_publ_author_name
'Misra, Phalguni'
'Koner, Rajesh'
'Nayak, Malabika'
'Mohanta, Sasankasekhar'
'Low, John N.'
'Ferguson, George'
'Glidewell, Christopher'

_publ_section_title
;
 Hydrated hexacyanometallate(III) salts of
 triaqua(18-crown-6)lanthanoid(III) and
 tetraaqua(18-crown-6)lanthanoid(III) cations containing nine- and
 ten-coordinate lanthanoids
;
_journal_coeditor_code GG3119
_journal_issue 10
_journal_name_full 'Acta Crystallographica Section C'
_journal_page_first m440
_journal_page_last m444
_journal_paper_doi 10.1107/S0108270107040449
_journal_volume 63
_journal_year 2007
_chemical_formula_iupac '[Sm (C12 H24 O6) (H2 O)3] [Fe (C N)6], 2H2 O'
_chemical_formula_moiety 'C12 H30 O9 Sm 3+, C6 Fe N6 3-, 2(H2 O)'
_chemical_formula_sum 'C18 H34 Fe N6 O11 Sm'
_chemical_formula_weight 716.71
_chemical_name_systematic
;
Triaqua(18-crown-6)samarium(III) hexacyanoferrate(III) dihydrate
;
_space_group_IT_number 2
_symmetry_cell_setting triclinic
_symmetry_space_group_name_Hall '-P 1'
_symmetry_space_group_name_H-M 'P -1'
_atom_sites_solution_hydrogens geom
_atom_sites_solution_primary direct
_atom_sites_solution_secondary difmap
_cell_angle_alpha 67.9012(13)
_cell_angle_beta 70.7291(13)
_cell_angle_gamma 65.7231(14)
_cell_formula_units_Z 2
_cell_length_a 10.9324(2)
_cell_length_b 11.0996(2)
_cell_length_c 14.0119(4)
_cell_measurement_reflns_used 6393
_cell_measurement_temperature 120(2)
_cell_measurement_theta_max 27.48
_cell_measurement_theta_min 2.91
_cell_volume 1404.76(6)
_computing_cell_refinement 'DENZO (Otwinowski & Minor, 1997) and COLLECT'
_computing_data_collection 'COLLECT (Hooft, 1999)'
_computing_data_reduction 'DENZO and COLLECT'
_computing_molecular_graphics 'PLATON (Spek, 2003)'
_computing_publication_material 'SHELXL97 and PRPKAPPA (Ferguson, 1999)'
_computing_structure_refinement 'OSCAIL and SHELXL97 (Sheldrick, 1997)'
_computing_structure_solution 'OSCAIL (McArdle, 2003) and SHELXS97 (Sheldrick, 1997)'
_diffrn_ambient_temperature 120(2)
_diffrn_detector_area_resol_mean 9.091
_diffrn_measured_fraction_theta_full 0.997
_diffrn_measured_fraction_theta_max 0.993
_diffrn_measurement_device_type 'Bruker--Nonius KappaCCD'
_diffrn_measurement_method '\f & \w scans'
_diffrn_radiation_monochromator graphite
_diffrn_radiation_source 'Bruker--Nonius FR591 rotating anode'
_diffrn_radiation_type 'Mo K\a'
_diffrn_radiation_wavelength 0.71073
_diffrn_reflns_av_R_equivalents 0.0498
_diffrn_reflns_av_sigmaI/netI 0.0467
_diffrn_reflns_limit_h_max 14
_diffrn_reflns_limit_h_min -14
_diffrn_reflns_limit_k_max 14
_diffrn_reflns_limit_k_min -14
_diffrn_reflns_limit_l_max 18
_diffrn_reflns_limit_l_min -18
_diffrn_reflns_number 28348
_diffrn_reflns_theta_full 25.00
_diffrn_reflns_theta_max 27.52
_diffrn_reflns_theta_min 3.42
_diffrn_standards_decay_% 0
_diffrn_standards_number 0
_exptl_absorpt_coefficient_mu 2.647
_exptl_absorpt_correction_T_max 0.900
_exptl_absorpt_correction_T_min 0.836
_exptl_absorpt_correction_type multi-scan
_exptl_absorpt_process_details '(SADABS; Sheldrick, 2003)'
_exptl_crystal_colour yellow
_exptl_crystal_density_diffrn 1.694
_exptl_crystal_density_method 'not measured'
_exptl_crystal_description block
_exptl_crystal_F_000 720
_exptl_crystal_size_max 0.10
_exptl_crystal_size_mid 0.06
_exptl_crystal_size_min 0.04
_refine_diff_density_max 0.945
_refine_diff_density_min -0.910
_refine_ls_extinction_method none
_refine_ls_goodness_of_fit_ref 1.011
_refine_ls_hydrogen_treatment constr
_refine_ls_matrix_type full
_refine_ls_number_parameters 334
_refine_ls_number_reflns 6453
_refine_ls_number_restraints 8
_refine_ls_restrained_S_all 1.016
_refine_ls_R_factor_all 0.0400
_refine_ls_R_factor_gt 0.0301
_refine_ls_shift/su_max 0.001
_refine_ls_shift/su_mean 0.000
_refine_ls_structure_factor_coef Fsqd
_refine_ls_weighting_details 'w=1/[\s^2^(Fo^2^)+(0.0254P)^2^+2.0082P] where P=(Fo^2^+2Fc^2^)/3'
_refine_ls_weighting_scheme calc
_refine_ls_wR_factor_gt 0.0631
_refine_ls_wR_factor_ref 0.0671
_reflns_number_gt 5624
_reflns_number_total 6453
_reflns_threshold_expression I>2\s(I)
_cod_data_source_file gg3119.cif
_cod_data_source_block III
_cod_original_cell_volume 1404.77(6)
_cod_original_formula_sum 'C18 H34 Fe1 N6 O11 Sm'
_cod_database_code 2016202
_cod_database_fobs_code 2016202

loop_
_symmetry_equiv_pos_as_xyz
'x, y, z'
'-x, -y, -z'

loop_
_atom_site_type_symbol
_atom_site_label
_atom_site_fract_x
_atom_site_fract_y
_atom_site_fract_z
_atom_site_U_iso_or_equiv
_atom_site_adp_type
_atom_site_calc_flag
_atom_site_refinement_flags
_atom_site_occupancy
_atom_site_disorder_assembly
_atom_site_disorder_group
Sm Sm1 0.205433(16) 0.728591(16) 0.277416(13) 0.01394(6) Uani d . 1 A .
O O1 0.0588(2) 0.5655(2) 0.36656(17) 0.0189(5) Uani d D 1 . .
C C2 0.0921(4) 0.4542(4) 0.3228(4) 0.0279(12) Uiso d PD 0.815(7) A -1
C C2A 0.1295(12) 0.4229(6) 0.3844(7) 0.010(4) Uiso d PD 0.185(7) A -2
C C3 0.2417(3) 0.3963(3) 0.2901(3) 0.0275(8) Uani d D 1 . .
O O4 0.2921(2) 0.5070(2) 0.2303(2) 0.0275(6) Uani d . 1 A .
C C5 0.4238(3) 0.4739(4) 0.1590(3) 0.0254(8) Uani d . 1 . .
C C6 0.5228(3) 0.4977(3) 0.1954(3) 0.0246(8) Uani d . 1 A .
O O7 0.4633(2) 0.6364(2) 0.20323(17) 0.0181(5) Uani d . 1 . .
C C8 0.5484(3) 0.6729(3) 0.2401(3) 0.0233(7) Uani d . 1 A .
C C9 0.4956(3) 0.8257(3) 0.2162(3) 0.0248(8) Uani d . 1 . .
O O10 0.3491(2) 0.8688(2) 0.25898(18) 0.0200(5) Uani d . 1 A .
C C11 0.2963(4) 1.0173(3) 0.2268(3) 0.0280(8) Uani d . 1 . .
C C12 0.1440(3) 1.0625(3) 0.2628(3) 0.0246(8) Uani d . 1 A .
O O13 0.0962(2) 0.9900(2) 0.22425(17) 0.0186(5) Uani d . 1 . .
C C14 -0.0485(3) 1.0509(3) 0.2243(3) 0.0219(7) Uani d . 1 A .
C C15 -0.0818(3) 0.9621(3) 0.1857(3) 0.0219(7) Uani d . 1 . .
O O16 -0.0338(2) 0.8226(2) 0.25158(18) 0.0205(5) Uani d . 1 A .
C C17 -0.1292(3) 0.7491(3) 0.2942(3) 0.0273(8) Uani d D 1 . .
C C18 -0.0848(3) 0.6330(4) 0.3879(3) 0.0270(12) Uiso d PD 0.815(7) A -1
C C18A -0.0590(12) 0.5983(6) 0.3272(14) 0.018(4) Uiso d PD 0.185(7) A -2
O O19 0.2297(2) 0.7930(2) 0.09554(17) 0.0196(5) Uani d . 1 . .
O O20 0.3158(2) 0.5735(2) 0.42200(17) 0.0195(5) Uani d . 1 . .
O O21 0.0801(2) 0.8005(2) 0.43465(17) 0.0189(5) Uani d . 1 . .
Fe Fe2 0.0000 0.5000 0.0000 0.01376(13) Uani d S 1 . .
N N21 0.0581(3) 0.7292(3) 0.0340(2) 0.0285(7) Uani d . 1 . .
N N22 0.1331(3) 0.5978(3) -0.2337(2) 0.0230(6) Uani d . 1 . .
N N23 0.2919(3) 0.3143(3) 0.0375(3) 0.0321(7) Uani d . 1 . .
C C21 0.0333(3) 0.6454(3) 0.0226(2) 0.0188(7) Uani d . 1 . .
C C22 0.0823(3) 0.5611(3) -0.1474(3) 0.0174(7) Uani d . 1 . .
C C23 0.1822(3) 0.3810(3) 0.0247(3) 0.0209(7) Uani d . 1 . .
Fe Fe3 0.5000 0.0000 0.5000 0.01334(13) Uani d S 1 . .
N N31 0.4328(3) -0.1013(3) 0.7432(2) 0.0250(6) Uani d . 1 . .
N N32 0.1950(3) 0.0809(3) 0.4967(2) 0.0255(7) Uani d . 1 . .
N N33 0.4472(3) 0.2968(3) 0.4966(2) 0.0261(7) Uani d . 1 . .
C C31 0.4565(3) -0.0631(3) 0.6529(3) 0.0177(7) Uani d . 1 . .
C C32 0.3086(3) 0.0499(3) 0.4966(3) 0.0177(7) Uani d . 1 . .
C C33 0.4666(3) 0.1848(3) 0.5010(3) 0.0183(7) Uani d . 1 . .
O O41 0.2522(2) 0.7061(2) 0.56604(18) 0.0237(5) Uani d . 1 . .
O O42 0.4350(2) 0.8550(3) -0.04449(19) 0.0297(6) Uani d . 1 . .
H H2A 0.0490 0.4887 0.2613 0.033 Uiso calc PR 0.815(7) A -1
H H2B 0.0556 0.3816 0.3761 0.033 Uiso calc PR 0.815(7) A -1
H H2C 0.0648 0.3742 0.3973 0.012 Uiso calc PR 0.185(7) A -2
H H2D 0.1694 0.3874 0.4476 0.012 Uiso calc PR 0.185(7) A -2
H H3A 0.2836 0.3435 0.3527 0.033 Uiso calc PR 0.815(7) A -1
H H3B 0.2648 0.3336 0.2472 0.033 Uiso calc PR 0.815(7) A -1
H H3C 0.3188 0.3143 0.3143 0.033 Uiso calc PR 0.185(7) A -2
H H3D 0.2066 0.3747 0.2439 0.033 Uiso calc PR 0.185(7) A -2
H H5A 0.4162 0.5329 0.0865 0.030 Uiso calc R 1 A .
H H5B 0.4553 0.3765 0.1591 0.030 Uiso calc R 1 . .
H H6A 0.5384 0.4319 0.2648 0.029 Uiso calc R 1 . .
H H6B 0.6118 0.4856 0.1445 0.029 Uiso calc R 1 . .
H H8A 0.6454 0.6413 0.2036 0.028 Uiso calc R 1 . .
H H8B 0.5425 0.6299 0.3168 0.028 Uiso calc R 1 . .
H H9A 0.5424 0.8560 0.2481 0.030 Uiso calc R 1 A .
H H9B 0.5138 0.8678 0.1391 0.030 Uiso calc R 1 . .
H H11A 0.3210 1.0519 0.1492 0.034 Uiso calc R 1 A .
H H11B 0.3367 1.0549 0.2582 0.034 Uiso calc R 1 . .
H H12A 0.1184 1.0391 0.3407 0.030 Uiso calc R 1 . .
H H12B 0.1038 1.1632 0.2339 0.030 Uiso calc R 1 . .
H H14A -0.0693 1.1461 0.1772 0.026 Uiso calc R 1 . .
H H14B -0.1025 1.0534 0.2962 0.026 Uiso calc R 1 . .
H H15A -0.1819 0.9921 0.1912 0.026 Uiso calc R 1 A .
H H15B -0.0353 0.9677 0.1112 0.026 Uiso calc R 1 . .
H H17A -0.1314 0.7125 0.2406 0.033 Uiso calc PR 0.815(7) A -1
H H17B -0.2224 0.8113 0.3156 0.033 Uiso calc PR 0.815(7) A -1
H H17C -0.1815 0.7711 0.2406 0.033 Uiso calc PR 0.185(7) A -2
H H17D -0.1952 0.7790 0.3556 0.033 Uiso calc PR 0.185(7) A -2
H H18A -0.1104 0.6695 0.4488 0.032 Uiso calc PR 0.815(7) A -1
H H18B -0.1329 0.5662 0.4065 0.032 Uiso calc PR 0.815(7) A -1
H H18C -0.1236 0.5539 0.3825 0.021 Uiso calc PR 0.185(7) A -2
H H18D -0.0309 0.5612 0.2662 0.021 Uiso calc PR 0.185(7) A -2
H H19A 0.1785 0.7762 0.0688 0.044(4) Uiso d R 1 A .
H H19B 0.2949 0.8061 0.0467 0.044(4) Uiso d R 1 . .
H H20A 0.3082 0.6023 0.4749 0.044(4) Uiso d R 1 A .
H H20B 0.3674 0.4866 0.4372 0.044(4) Uiso d R 1 . .
H H21A 0.1168 0.7892 0.4850 0.044(4) Uiso d R 1 A .
H H21B -0.0057 0.8469 0.4544 0.044(4) Uiso d R 1 . .
H H41A 0.2206 0.6776 0.6291 0.044(4) Uiso d R 1 . .
H H41B 0.3102 0.7349 0.5636 0.044(4) Uiso d R 1 . .
H H42A 0.4296 0.8676 -0.1060 0.044(4) Uiso d R 1 . .
H H42B 0.5093 0.7951 -0.0421 0.044(4) Uiso d R 1 . .

loop_
_atom_site_aniso_label
_atom_site_aniso_U_11
_atom_site_aniso_U_22
_atom_site_aniso_U_33
_atom_site_aniso_U_12
_atom_site_aniso_U_13
_atom_site_aniso_U_23
Sm1 0.01185(9) 0.01500(9) 0.01319(9) -0.00443(6) -0.00128(6) -0.00318(6)
O1 0.0195(12) 0.0219(12) 0.0169(12) -0.0102(9) -0.0028(9) -0.0042(9)
C3 0.039(2) 0.0166(17) 0.027(2) -0.0138(16) -0.0002(17) -0.0061(15)
O4 0.0218(13) 0.0224(12) 0.0390(16) -0.0116(10) 0.0066(11) -0.0155(11)
C5 0.0240(18) 0.0256(18) 0.026(2) -0.0066(15) 0.0030(15) -0.0156(15)
C6 0.0166(17) 0.0216(17) 0.030(2) -0.0016(14) -0.0007(15) -0.0099(15)
O7 0.0126(11) 0.0182(11) 0.0222(12) -0.0035(9) -0.0014(9) -0.0079(10)
C8 0.0125(16) 0.0306(19) 0.029(2) -0.0067(14) -0.0031(14) -0.0127(16)
C9 0.0116(16) 0.0295(19) 0.032(2) -0.0086(14) 0.0015(14) -0.0109(16)
O10 0.0123(11) 0.0157(11) 0.0305(14) -0.0039(9) -0.0032(10) -0.0066(10)
C11 0.0242(19) 0.0158(16) 0.043(2) -0.0084(14) -0.0071(17) -0.0054(16)
C12 0.0260(19) 0.0148(16) 0.034(2) -0.0053(14) -0.0100(16) -0.0064(15)
O13 0.0157(11) 0.0165(11) 0.0222(13) -0.0037(9) -0.0056(10) -0.0045(9)
C14 0.0149(16) 0.0196(16) 0.0232(19) -0.0004(13) -0.0050(14) -0.0025(14)
C15 0.0186(17) 0.0208(17) 0.0194(18) -0.0010(14) -0.0073(14) -0.0014(14)
O16 0.0136(11) 0.0183(11) 0.0279(13) -0.0050(9) -0.0070(10) -0.0026(10)
C17 0.0170(17) 0.037(2) 0.025(2) -0.0140(15) -0.0020(15) -0.0019(16)
O19 0.0154(11) 0.0297(13) 0.0144(12) -0.0105(10) -0.0003(9) -0.0058(10)
O20 0.0219(12) 0.0166(11) 0.0165(12) -0.0009(9) -0.0076(10) -0.0038(9)
O21 0.0106(11) 0.0264(12) 0.0155(12) 0.0006(9) -0.0027(9) -0.0087(10)
Fe2 0.0117(3) 0.0164(3) 0.0127(3) -0.0058(2) -0.0023(2) -0.0024(2)
N21 0.0381(18) 0.0305(17) 0.0238(17) -0.0184(14) -0.0072(14) -0.0063(13)
N22 0.0219(15) 0.0260(15) 0.0203(16) -0.0094(12) -0.0024(13) -0.0056(13)
N23 0.0206(17) 0.0287(16) 0.0364(19) -0.0058(13) -0.0087(14) 0.0019(14)
C21 0.0186(17) 0.0221(17) 0.0129(16) -0.0070(14) -0.0023(13) -0.0024(13)
C22 0.0149(16) 0.0186(16) 0.0180(18) -0.0058(13) -0.0038(14) -0.0038(13)
C23 0.0210(18) 0.0202(16) 0.0182(17) -0.0099(14) -0.0018(14) -0.0004(14)
Fe3 0.0096(3) 0.0130(3) 0.0141(3) -0.0025(2) -0.0010(2) -0.0029(2)
N31 0.0193(15) 0.0305(16) 0.0184(16) -0.0052(13) -0.0026(12) -0.0040(13)
N32 0.0169(15) 0.0305(16) 0.0245(17) -0.0054(12) -0.0019(12) -0.0075(13)
N33 0.0284(17) 0.0187(15) 0.0309(18) -0.0059(13) -0.0095(14) -0.0057(13)
C31 0.0100(15) 0.0161(15) 0.0225(19) -0.0015(12) -0.0026(13) -0.0044(14)
C32 0.0153(17) 0.0183(16) 0.0161(17) -0.0051(13) 0.0002(13) -0.0046(13)
C33 0.0104(15) 0.0235(18) 0.0167(17) -0.0048(13) -0.0022(13) -0.0025(14)
O41 0.0240(13) 0.0361(14) 0.0150(12) -0.0184(11) -0.0015(10) -0.0040(10)
O42 0.0149(12) 0.0450(15) 0.0194(13) -0.0065(11) -0.0021(10) -0.0038(11)

loop_
_atom_type_symbol
_atom_type_description
_atom_type_scat_dispersion_real
_atom_type_scat_dispersion_imag
_atom_type_scat_source
C C 0.0033 0.0016 'International Tables Vol C Tables 4.2.6.8 and 6.1.1.4'
H H 0.0000 0.0000 'International Tables Vol C Tables 4.2.6.8 and 6.1.1.4'
Fe Fe 0.3463 0.8444 'International Tables Vol C Tables 4.2.6.8 and 6.1.1.4'
Sm Sm -0.1638 3.4418 'International Tables Vol C Tables 4.2.6.8 and 6.1.1.4'
N N 0.0061 0.0033 'International Tables Vol C Tables 4.2.6.8 and 6.1.1.4'
O O 0.0106 0.0060 'International Tables Vol C Tables 4.2.6.8 and 6.1.1.4'

loop_
_geom_angle_atom_site_label_1
_geom_angle_atom_site_label_2
_geom_angle_atom_site_label_3
_geom_angle_site_symmetry_1
_geom_angle_site_symmetry_3
_geom_angle
_geom_angle_publ_flag
O19 Sm1 O21 . . 144.30(7) no
O19 Sm1 O20 . . 144.23(7) no
O21 Sm1 O20 . . 70.41(7) no
O19 Sm1 O16 . . 76.07(8) no
O21 Sm1 O16 . . 78.51(7) no
O20 Sm1 O16 . . 134.35(7) no
O19 Sm1 O4 . . 74.97(8) no
O21 Sm1 O4 . . 135.03(8) no
O20 Sm1 O4 . . 79.77(8) no
O16 Sm1 O4 . . 101.33(8) no
O19 Sm1 O10 . . 90.85(8) no
O21 Sm1 O10 . . 84.05(7) no
O20 Sm1 O10 . . 83.84(7) no
O16 Sm1 O10 . . 125.77(7) no
O4 Sm1 O10 . . 125.99(7) no
O19 Sm1 O13 . . 74.59(7) no
O21 Sm1 O13 . . 71.66(7) no
O20 Sm1 O13 . . 131.34(7) no
O16 Sm1 O13 . . 62.89(7) no
O4 Sm1 O13 . . 148.36(8) no
O10 Sm1 O13 . . 62.89(7) no
O19 Sm1 O7 . . 74.23(7) no
O21 Sm1 O7 . . 131.71(7) no
O20 Sm1 O7 . . 71.91(7) no
O16 Sm1 O7 . . 149.21(7) no
O4 Sm1 O7 . . 63.15(7) no
O10 Sm1 O7 . . 62.83(7) no
O13 Sm1 O7 . . 115.60(7) no
O19 Sm1 O1 . . 109.70(7) no
O21 Sm1 O1 . . 79.51(7) no
O20 Sm1 O1 . . 79.10(7) no
O16 Sm1 O1 . . 62.70(7) no
O4 Sm1 O1 . . 62.01(7) no
O10 Sm1 O1 . . 159.45(7) no
O13 Sm1 O1 . . 122.01(7) no
O7 Sm1 O1 . . 121.17(6) no
C2A O1 C18A . . 108.6(7) no
C18 O1 C2 . . 110.9(3) no
C2A O1 Sm1 . . 117.2(5) no
C18 O1 Sm1 . . 114.9(2) no
C18A O1 Sm1 . . 118.1(5) no
C2 O1 Sm1 . . 117.6(2) no
O1 C2 C3 . . 109.7(3) no
O1 C2 H2A . . 109.7 no
C3 C2 H2A . . 109.7 no
O1 C2 H2B . . 109.7 no
C3 C2 H2B . . 109.7 no
H2A C2 H2B . . 108.2 no
O1 C2A C3 . . 109.7(4) no
O1 C2A H2C . . 109.7 no
C3 C2A H2C . . 109.7 no
O1 C2A H2D . . 109.7 no
C3 C2A H2D . . 109.7 no
H2C C2A H2D . . 108.2 no
O4 C3 C2 . . 107.7(3) no
O4 C3 C2A . . 114.3(4) no
O4 C3 H3A . . 110.2 no
C2 C3 H3A . . 110.2 no
O4 C3 H3B . . 110.2 no
C2 C3 H3B . . 110.2 no
H3A C3 H3B . . 108.5 no
O4 C3 H3C . . 108.7 no
C2A C3 H3C . . 108.7 no
O4 C3 H3D . . 108.7 no
C2A C3 H3D . . 108.7 no
H3C C3 H3D . . 107.6 no
C3 O4 C5 . . 116.0(2) no
C3 O4 Sm1 . . 123.26(19) no
C5 O4 Sm1 . . 118.28(18) no
O4 C5 C6 . . 107.9(3) no
O4 C5 H5A . . 110.1 no
C6 C5 H5A . . 110.1 no
O4 C5 H5B . . 110.1 no
C6 C5 H5B . . 110.1 no
H5A C5 H5B . . 108.4 no
O7 C6 C5 . . 106.6(3) no
O7 C6 H6A . . 110.4 no
C5 C6 H6A . . 110.4 no
O7 C6 H6B . . 110.4 no
C5 C6 H6B . . 110.4 no
H6A C6 H6B . . 108.6 no
C6 O7 C8 . . 112.5(2) no
C6 O7 Sm1 . . 118.97(18) no
C8 O7 Sm1 . . 114.86(17) no
O7 C8 C9 . . 106.4(3) no
O7 C8 H8A . . 110.5 no
C9 C8 H8A . . 110.5 no
O7 C8 H8B . . 110.5 no
C9 C8 H8B . . 110.5 no
H8A C8 H8B . . 108.6 no
O10 C9 C8 . . 108.7(3) no
O10 C9 H9A . . 110.0 no
C8 C9 H9A . . 110.0 no
O10 C9 H9B . . 110.0 no
C8 C9 H9B . . 110.0 no
H9A C9 H9B . . 108.3 no
C11 O10 C9 . . 108.4(2) no
C11 O10 Sm1 . . 120.66(18) no
C9 O10 Sm1 . . 120.97(18) no
O10 C11 C12 . . 108.8(3) no
O10 C11 H11A . . 109.9 no
C12 C11 H11A . . 109.9 no
O10 C11 H11B . . 109.9 no
C12 C11 H11B . . 109.9 no
H11A C11 H11B . . 108.3 no
O13 C12 C11 . . 106.0(3) no
O13 C12 H12A . . 110.5 no
C11 C12 H12A . . 110.5 no
O13 C12 H12B . . 110.5 no
C11 C12 H12B . . 110.5 no
H12A C12 H12B . . 108.7 no
C12 O13 C14 . . 112.8(2) no
C12 O13 Sm1 . . 115.11(17) no
C14 O13 Sm1 . . 119.85(18) no
O13 C14 C15 . . 106.0(2) no
O13 C14 H14A . . 110.5 no
C15 C14 H14A . . 110.5 no
O13 C14 H14B . . 110.5 no
C15 C14 H14B . . 110.5 no
H14A C14 H14B . . 108.7 no
O16 C15 C14 . . 106.8(3) no
O16 C15 H15A . . 110.4 no
C14 C15 H15A . . 110.4 no
O16 C15 H15B . . 110.4 no
C14 C15 H15B . . 110.4 no
H15A C15 H15B . . 108.6 no
C17 O16 C15 . . 116.1(2) no
C17 O16 Sm1 . . 125.34(17) no
C15 O16 Sm1 . . 118.51(18) no
O16 C17 C18A . . 111.5(5) no
O16 C17 C18 . . 108.2(3) no
O16 C17 H17A . . 110.1 no
C18 C17 H17A . . 110.1 no
O16 C17 H17B . . 110.1 no
C18 C17 H17B . . 110.1 no
H17A C17 H17B . . 108.4 no
O16 C17 H17C . . 109.3 no
C18A C17 H17C . . 109.3 no
O16 C17 H17D . . 109.3 no
C18A C17 H17D . . 109.3 no
H17C C17 H17D . . 108.0 no
O1 C18 C17 . . 111.0(3) no
O1 C18 H18A . . 109.4 no
C17 C18 H18A . . 109.4 no
O1 C18 H18B . . 109.4 no
C17 C18 H18B . . 109.4 no
H18A C18 H18B . . 108.0 no
O1 C18A C17 . . 111.6(5) no
O1 C18A H18C . . 109.3 no
C17 C18A H18C . . 109.3 no
O1 C18A H18D . . 109.3 no
C17 C18A H18D . . 109.3 no
H18C C18A H18D . . 108.0 no
Sm1 O19 H19A . . 119.5 no
Sm1 O19 H19B . . 131.6 no
H19A O19 H19B . . 105.3 no
Sm1 O20 H20A . . 120.4 no
Sm1 O20 H20B . . 134.6 no
H20A O20 H20B . . 105.0 no
Sm1 O21 H21A . . 124.6 no
Sm1 O21 H21B . . 132.2 no
H21A O21 H21B . . 103.0 no
C22 Fe2 C22 . 2_565 180.0(2) no
C22 Fe2 C23 . 2_565 91.64(13) no
C22 Fe2 C23 2_565 2_565 88.36(13) no
C22 Fe2 C23 . . 88.36(13) no
C22 Fe2 C23 2_565 . 91.64(13) no
C23 Fe2 C23 2_565 . 180.0(2) no
C22 Fe2 C21 . . 87.90(13) no
C22 Fe2 C21 2_565 . 92.10(13) no
C23 Fe2 C21 2_565 . 91.97(13) no
C23 Fe2 C21 . . 88.03(13) no
C22 Fe2 C21 . 2_565 92.10(13) no
C22 Fe2 C21 2_565 2_565 87.90(13) no
C23 Fe2 C21 2_565 2_565 88.03(13) no
C23 Fe2 C21 . 2_565 91.97(13) no
C21 Fe2 C21 . 2_565 180.00(17) no
N21 C21 Fe2 . . 177.3(3) no
N22 C22 Fe2 . . 178.3(3) no
N23 C23 Fe2 . . 177.6(3) no
C33 Fe3 C33 . 2_656 180.0(2) no
C33 Fe3 C32 . . 89.79(13) no
C33 Fe3 C32 2_656 . 90.21(13) no
C33 Fe3 C32 . 2_656 90.21(13) no
C33 Fe3 C32 2_656 2_656 89.79(13) no
C32 Fe3 C32 . 2_656 180.0(2) no
C33 Fe3 C31 . . 92.14(13) no
C33 Fe3 C31 2_656 . 87.86(13) no
C32 Fe3 C31 . . 90.21(13) no
C32 Fe3 C31 2_656 . 89.79(13) no
C33 Fe3 C31 . 2_656 87.86(13) no
C33 Fe3 C31 2_656 2_656 92.14(13) no
C32 Fe3 C31 . 2_656 89.79(13) no
C32 Fe3 C31 2_656 2_656 90.21(13) no
C31 Fe3 C31 . 2_656 180.0000(10) no
N31 C31 Fe3 . . 179.1(3) no
N32 C32 Fe3 . . 178.2(3) no
N33 C33 Fe3 . . 176.8(3) no
H41A O41 H41B . . 105.7 no
H42A O42 H42B . . 100.3 no

loop_
_geom_bond_atom_site_label_1
_geom_bond_atom_site_label_2
_geom_bond_site_symmetry_2
_geom_bond_distance
_geom_bond_publ_flag
Sm1 O19 . 2.327(2) no
Sm1 O21 . 2.408(2) no
Sm1 O20 . 2.409(2) no
Sm1 O16 . 2.481(2) no
Sm1 O4 . 2.505(2) no
Sm1 O10 . 2.529(2) no
Sm1 O13 . 2.552(2) no
Sm1 O7 . 2.563(2) no
Sm1 O1 . 2.602(2) no
O1 C2A . 1.410(5) no
O1 C18 . 1.416(3) no
O1 C18A . 1.424(5) no
O1 C2 . 1.445(3) no
C2 C3 . 1.471(4) no
C2 H2A . 0.99 no
C2 H2B . 0.99 no
C2A C3 . 1.505(5) no
C2A H2C . 0.99 no
C2A H2D . 0.99 no
C3 O4 . 1.411(4) no
C3 H3A . 0.99 no
C3 H3B . 0.99 no
C3 H3C . 0.99 no
C3 H3D . 0.99 no
O4 C5 . 1.449(4) no
C5 C6 . 1.484(5) no
C5 H5A . 0.99 no
C5 H5B . 0.99 no
C6 O7 . 1.436(4) no
C6 H6A . 0.99 no
C6 H6B . 0.99 no
O7 C8 . 1.442(4) no
C8 C9 . 1.489(5) no
C8 H8A . 0.99 no
C8 H8B . 0.99 no
C9 O10 . 1.451(4) no
C9 H9A . 0.99 no
C9 H9B . 0.99 no
O10 C11 . 1.443(4) no
C11 C12 . 1.492(5) no
C11 H11A . 0.99 no
C11 H11B . 0.99 no
C12 O13 . 1.440(4) no
C12 H12A . 0.99 no
C12 H12B . 0.99 no
O13 C14 . 1.442(4) no
C14 C15 . 1.491(5) no
C14 H14A . 0.99 no
C14 H14B . 0.99 no
C15 O16 . 1.450(4) no
C15 H15A . 0.99 no
C15 H15B . 0.99 no
O16 C17 . 1.425(4) no
C17 C18A . 1.484(5) no
C17 C18 . 1.501(4) no
C17 H17A . 0.99 no
C17 H17B . 0.99 no
C17 H17C . 0.99 no
C17 H17D . 0.99 no
C18 H18A . 0.99 no
C18 H18B . 0.99 no
C18A H18C . 0.99 no
C18A H18D . 0.99 no
O19 H19A . 0.87 no
O19 H19B . 0.83 no
O20 H20A . 0.88 no
O20 H20B . 0.88 no
O21 H21A . 0.87 no
O21 H21B . 0.87 no
Fe2 C22 . 1.939(3) no
Fe2 C22 2_565 1.939(3) no
Fe2 C23 2_565 1.945(3) no
Fe2 C23 . 1.945(3) no
Fe2 C21 . 1.945(3) no
Fe2 C21 2_565 1.945(3) no
N21 C21 . 1.146(4) no
N22 C22 . 1.143(4) no
N23 C23 . 1.153(4) no
Fe3 C33 . 1.934(3) no
Fe3 C33 2_656 1.934(3) no
Fe3 C32 . 1.944(3) no
Fe3 C32 2_656 1.944(3) no
Fe3 C31 . 1.944(3) no
Fe3 C31 2_656 1.944(3) no
N31 C31 . 1.147(4) no
N32 C32 . 1.144(4) no
N33 C33 . 1.153(4) no
O41 H41A . 0.82 no
O41 H41B . 0.80 no
O42 H42A . 0.84 no
O42 H42B . 0.81 no

loop_
_geom_hbond_atom_site_label_D
_geom_hbond_atom_site_label_H
_geom_hbond_atom_site_label_A
_geom_hbond_site_symmetry_A
_geom_hbond_distance_DH
_geom_hbond_distance_HA
_geom_hbond_distance_DA
_geom_hbond_angle_DHA
_geom_hbond_publ_flag
O19 H19A N21 . 0.87 1.85 2.717(4) 171 no
O19 H19B O42 . 0.83 1.77 2.590(3) 169 no
O20 H20A O41 . 0.88 1.83 2.682(3) 163 no
O20 H20B N33 . 0.88 1.88 2.745(3) 167 no
O21 H21A O41 . 0.87 1.88 2.691(3) 155 no
O21 H21B N32 2_566 0.87 1.87 2.737(3) 171 no
O41 H41A N22 1_556 0.82 1.90 2.712(4) 170 no
O41 H41B N33 2_666 0.80 2.42 3.099(4) 143 no
O42 H42A N31 1_564 0.84 2.00 2.836(4) 175 no
O42 H42B N23 2_665 0.81 2.02 2.810(4) 165 no

loop_
_geom_torsion_atom_site_label_1
_geom_torsion_atom_site_label_2
_geom_torsion_atom_site_label_3
_geom_torsion_atom_site_label_4
_geom_torsion
_geom_torsion_publ_flag
O19 Sm1 O1 C2A 91.0(6) no
O21 Sm1 O1 C2A -124.8(6) no
O20 Sm1 O1 C2A -53.0(6) no
O16 Sm1 O1 C2A 152.8(6) no
O4 Sm1 O1 C2A 31.1(6) no
O10 Sm1 O1 C2A -87.4(6) no
O13 Sm1 O1 C2A 174.7(6) no
O7 Sm1 O1 C2A 7.9(6) no
O19 Sm1 O1 C18 -86.9(2) no
O21 Sm1 O1 C18 57.3(2) no
O20 Sm1 O1 C18 129.2(2) no
O16 Sm1 O1 C18 -25.1(2) no
O4 Sm1 O1 C18 -146.7(3) no
O10 Sm1 O1 C18 94.7(3) no
O13 Sm1 O1 C18 -3.1(3) no
O7 Sm1 O1 C18 -169.9(2) no
O19 Sm1 O1 C18A -41.9(8) no
O21 Sm1 O1 C18A 102.3(7) no
O20 Sm1 O1 C18A 174.1(7) no
O16 Sm1 O1 C18A 19.9(7) no
O4 Sm1 O1 C18A -101.7(8) no
O10 Sm1 O1 C18A 139.7(8) no
O13 Sm1 O1 C18A 41.9(8) no
O7 Sm1 O1 C18A -124.9(7) no
O19 Sm1 O1 C2 46.4(2) no
O21 Sm1 O1 C2 -169.4(2) no
O20 Sm1 O1 C2 -97.5(2) no
O16 Sm1 O1 C2 108.2(2) no
O4 Sm1 O1 C2 -13.4(2) no
O10 Sm1 O1 C2 -132.0(3) no
O13 Sm1 O1 C2 130.2(2) no
O7 Sm1 O1 C2 -36.6(3) no
C2A O1 C2 C3 -61.7(6) no
C18 O1 C2 C3 173.5(3) no
C18A O1 C2 C3 153.1(8) no
Sm1 O1 C2 C3 38.5(4) no
C18 O1 C2A C3 135.7(7) no
C18A O1 C2A C3 95.1(13) no
C2 O1 C2A C3 59.3(6) no
Sm1 O1 C2A C3 -41.9(12) no
O1 C2 C3 O4 -48.3(4) no
O1 C2 C3 C2A 58.8(6) no
O1 C2A C3 O4 26.5(13) no
O1 C2A C3 C2 -61.2(7) no
C2 C3 O4 C5 -157.6(3) no
C2A C3 O4 C5 162.5(7) no
C2 C3 O4 Sm1 40.7(4) no
C2A C3 O4 Sm1 0.8(7) no
O19 Sm1 O4 C3 -138.3(3) no
O21 Sm1 O4 C3 18.7(3) no
O20 Sm1 O4 C3 67.2(3) no
O16 Sm1 O4 C3 -66.3(3) no
O10 Sm1 O4 C3 141.8(2) no
O13 Sm1 O4 C3 -122.2(3) no
O7 Sm1 O4 C3 142.0(3) no
O1 Sm1 O4 C3 -15.8(2) no
O19 Sm1 O4 C5 60.3(2) no
O21 Sm1 O4 C5 -142.6(2) no
O20 Sm1 O4 C5 -94.1(2) no
O16 Sm1 O4 C5 132.4(2) no
O10 Sm1 O4 C5 -19.5(3) no
O13 Sm1 O4 C5 76.5(3) no
O7 Sm1 O4 C5 -19.3(2) no
O1 Sm1 O4 C5 -177.1(3) no
C3 O4 C5 C6 -115.2(3) no
Sm1 O4 C5 C6 47.4(3) no
O4 C5 C6 O7 -54.1(4) no
C5 C6 O7 C8 178.9(3) no
C5 C6 O7 Sm1 40.3(3) no
O19 Sm1 O7 C6 -93.6(2) no
O21 Sm1 O7 C6 114.9(2) no
O20 Sm1 O7 C6 74.7(2) no
O16 Sm1 O7 C6 -77.9(3) no
O4 Sm1 O7 C6 -12.7(2) no
O10 Sm1 O7 C6 167.1(2) no
O13 Sm1 O7 C6 -157.4(2) no
O1 Sm1 O7 C6 10.2(2) no
O19 Sm1 O7 C8 128.7(2) no
O21 Sm1 O7 C8 -22.7(2) no
O20 Sm1 O7 C8 -62.9(2) no
O16 Sm1 O7 C8 144.4(2) no
O4 Sm1 O7 C8 -150.4(2) no
O10 Sm1 O7 C8 29.4(2) no
O13 Sm1 O7 C8 64.9(2) no
O1 Sm1 O7 C8 -127.5(2) no
C6 O7 C8 C9 164.6(3) no
Sm1 O7 C8 C9 -55.0(3) no
O7 C8 C9 O10 52.3(4) no
C8 C9 O10 C11 -174.5(3) no
C8 C9 O10 Sm1 -28.8(4) no
O19 Sm1 O10 C11 70.7(2) no
O21 Sm1 O10 C11 -73.9(2) no
O20 Sm1 O10 C11 -144.7(2) no
O16 Sm1 O10 C11 -2.7(3) no
O4 Sm1 O10 C11 142.7(2) no
O13 Sm1 O10 C11 -1.5(2) no
O7 Sm1 O10 C11 142.5(3) no
O1 Sm1 O10 C11 -110.8(3) no
O19 Sm1 O10 C9 -70.8(2) no
O21 Sm1 O10 C9 144.6(2) no
O20 Sm1 O10 C9 73.7(2) no
O16 Sm1 O10 C9 -144.2(2) no
O4 Sm1 O10 C9 1.2(3) no
O13 Sm1 O10 C9 -143.0(2) no
O7 Sm1 O10 C9 0.9(2) no
O1 Sm1 O10 C9 107.7(3) no
C9 O10 C11 C12 175.4(3) no
Sm1 O10 C11 C12 29.6(4) no
O10 C11 C12 O13 -52.7(4) no
C11 C12 O13 C14 -162.5(3) no
C11 C12 O13 Sm1 55.0(3) no
O19 Sm1 O13 C12 -128.5(2) no
O21 Sm1 O13 C12 63.3(2) no
O20 Sm1 O13 C12 23.0(2) no
O16 Sm1 O13 C12 149.6(2) no
O4 Sm1 O13 C12 -144.7(2) no
O10 Sm1 O13 C12 -29.4(2) no
O7 Sm1 O13 C12 -64.9(2) no
O1 Sm1 O13 C12 127.6(2) no
O19 Sm1 O13 C14 91.8(2) no
O21 Sm1 O13 C14 -76.4(2) no
O20 Sm1 O13 C14 -116.7(2) no
O16 Sm1 O13 C14 9.9(2) no
O4 Sm1 O13 C14 75.6(3) no
O10 Sm1 O13 C14 -169.0(2) no
O7 Sm1 O13 C14 155.4(2) no
O1 Sm1 O13 C14 -12.0(2) no
C12 O13 C14 C15 -178.3(3) no
Sm1 O13 C14 C15 -37.8(3) no
O13 C14 C15 O16 53.8(3) no
C14 C15 O16 C17 130.8(3) no
C14 C15 O16 Sm1 -50.8(3) no
O19 Sm1 O16 C17 121.3(3) no
O21 Sm1 O16 C17 -83.9(2) no
O20 Sm1 O16 C17 -36.6(3) no
O4 Sm1 O16 C17 50.1(3) no
O10 Sm1 O16 C17 -157.9(2) no
O13 Sm1 O16 C17 -159.1(3) no
O7 Sm1 O16 C17 105.8(3) no
O1 Sm1 O16 C17 0.1(2) no
O19 Sm1 O16 C15 -56.8(2) no
O21 Sm1 O16 C15 97.9(2) no
O20 Sm1 O16 C15 145.26(19) no
O4 Sm1 O16 C15 -128.0(2) no
O10 Sm1 O16 C15 24.0(2) no
O13 Sm1 O16 C15 22.8(2) no
O7 Sm1 O16 C15 -72.3(2) no
O1 Sm1 O16 C15 -178.1(2) no
C15 O16 C17 C18A 160.0(7) no
Sm1 O16 C17 C18A -18.2(8) no
C15 O16 C17 C18 -159.5(3) no
Sm1 O16 C17 C18 22.3(4) no
C2A O1 C18 C17 -131.0(7) no
C18A O1 C18 C17 -58.2(7) no
C2 O1 C18 C17 -89.8(4) no
Sm1 O1 C18 C17 46.6(4) no
O16 C17 C18 O1 -43.5(4) no
C18A C17 C18 O1 58.4(7) no
C2A O1 C18A C17 -173.0(9) no
C18 O1 C18A C17 59.7(7) no
C2 O1 C18A C17 -150.6(13) no
Sm1 O1 C18A C17 -36.5(15) no
O16 C17 C18A O1 34.1(14) no
C18 C17 C18A O1 -58.3(7) no
